data_1572408
loop_
_publ_author_name
'Wang, Bin'
'Li, Zhirui'
'Tang, Zhengxiao'
'Zhao, Haixia'
'Long, Lasheng'
'Zheng, Lansun'

_publ_section_title
;
 Achievement of a giant electromechanical conversion coefficient in a
 molecule-based ferroelectric.
;
_journal_issue 37
_journal_name_full 'Chemical science'
_journal_page_first 15192
_journal_page_last 15197
_journal_paper_doi 10.1039/d4sc04185b
_journal_volume 15
_journal_year 2024
_chemical_formula_moiety 'C5 H13 Cl N, Br4 Ga'
_chemical_formula_sum 'C5 H13 Br4 Cl Ga N'
_chemical_formula_weight 511.97
_space_group_crystal_system orthorhombic
_space_group_IT_number 29
_space_group_name_Hall 'P 2c -2ac'
_space_group_name_H-M_alt 'P c a 21'
_atom_sites_solution_hydrogens geom
_atom_sites_solution_primary dual
_audit_creation_date 2022-07-14
_audit_creation_method
;
Olex2 1.3
(compiled 2020.11.12 svn.r5f609507 for OlexSys, GUI svn.r6408)
;
_audit_update_record
;
2022-07-14 deposited with the CCDC.	2024-08-26 downloaded from the CCDC.
;
_cell_angle_alpha 90
_cell_angle_beta 90
_cell_angle_gamma 90
_cell_formula_units_Z 4
_cell_length_a 14.0655(8)
_cell_length_b 7.6705(5)
_cell_length_c 13.2164(7)
_cell_measurement_reflns_used 1339
_cell_measurement_temperature 293(2)
_cell_measurement_theta_max 66.2980
_cell_measurement_theta_min 3.3430
_cell_volume 1425.91(14)
_computing_cell_refinement 'CrysAlisPro 1.171.39.46e (Rigaku OD, 2018)'
_computing_data_collection 'CrysAlisPro 1.171.39.46e (Rigaku OD, 2018)'
_computing_data_reduction 'CrysAlisPro 1.171.39.46e (Rigaku OD, 2018)'
_computing_molecular_graphics 'Olex2 1.3 (Dolomanov et al., 2009)'
_computing_publication_material 'Olex2 1.3 (Dolomanov et al., 2009)'
_computing_structure_refinement 'SHELXL 2014/7 (Sheldrick, 2015)'
_computing_structure_solution 'SHELXT 2014/5 (Sheldrick, 2014)'
_diffrn_ambient_temperature 293(2)
_diffrn_detector 'CCD plate'
_diffrn_detector_area_resol_mean 10.4741
_diffrn_detector_type Atlas
_diffrn_measured_fraction_theta_full 0.974
_diffrn_measured_fraction_theta_max 0.974
_diffrn_measurement_details
;
List of Runs (angles in degrees, time in seconds):

  # Type    Start    End  Width  t~exp~   \w     \q     \k     \f   Frames
#--------------------------------------------------------------------------
  1  \w    -31.00  -3.00   1.00    1.00    --  -42.60 125.00 -30.00   28
  2  \w    -92.00 -52.00   1.00    1.00    --  -42.60 125.00 -90.00   40
  3  \w    -44.00  -6.00   1.00    1.00    --  -42.60 125.00 -90.00   38
  4  \w    -88.00 -63.00   1.00    1.00    --  -42.60 125.00 -30.00   25
  5  \w     27.00  53.00   1.00    1.00    --   42.60-125.00 150.00   26
  6  \w     17.00 106.00   1.00    1.00    --   91.99 -30.00 -90.00   89
  7  \w     91.00 134.00   1.00    1.00    --   91.99  45.00-180.00   43
  8  \w     94.00 157.00   1.00    1.00    --   91.99 125.00 -90.00   63
  9  \w     21.00  52.00   1.00    1.00    --   91.99 -30.00-120.00   31
;
_diffrn_measurement_device 'four-circle diffractometer'
_diffrn_measurement_device_type 'SuperNova, Dual, Cu at home/near, Atlas'
_diffrn_measurement_method '\w scans'
_diffrn_orient_matrix_type 'CrysAlisPro convention (1999,Acta A55,543-557)'
_diffrn_orient_matrix_UB_11 0.0602121000
_diffrn_orient_matrix_UB_12 0.0403318000
_diffrn_orient_matrix_UB_13 -0.0945458000
_diffrn_orient_matrix_UB_21 -0.0337774000
_diffrn_orient_matrix_UB_22 -0.1714386000
_diffrn_orient_matrix_UB_23 -0.0489487000
_diffrn_orient_matrix_UB_31 -0.0849706000
_diffrn_orient_matrix_UB_32 0.0967409000
_diffrn_orient_matrix_UB_33 -0.0474403000
_diffrn_radiation_monochromator mirror
_diffrn_radiation_probe x-ray
_diffrn_radiation_type 'Cu K\a'
_diffrn_radiation_wavelength 1.54184
_diffrn_reflns_av_R_equivalents 0.0408
_diffrn_reflns_av_unetI/netI 0.0408
_diffrn_reflns_Laue_measured_fraction_full 0.974
_diffrn_reflns_Laue_measured_fraction_max 0.974
_diffrn_reflns_limit_h_max 16
_diffrn_reflns_limit_h_min -16
_diffrn_reflns_limit_k_max 9
_diffrn_reflns_limit_k_min -7
_diffrn_reflns_limit_l_max 9
_diffrn_reflns_limit_l_min -15
_diffrn_reflns_number 3153
_diffrn_reflns_point_group_measured_fraction_full 0.975
_diffrn_reflns_point_group_measured_fraction_max 0.975
_diffrn_reflns_theta_full 66.833
_diffrn_reflns_theta_max 66.833
_diffrn_reflns_theta_min 5.768
_diffrn_source 'micro-focus sealed X-ray tube'
_diffrn_source_type 'SuperNova (Cu) X-ray Source'
_exptl_absorpt_coefficient_mu 17.185
_exptl_absorpt_correction_T_max 1.00000
_exptl_absorpt_correction_T_min 0.45085
_exptl_absorpt_correction_type multi-scan
_exptl_absorpt_process_details
;
CrysAlisPro 1.171.39.46e (Rigaku Oxford Diffraction, 2018)
Empirical absorption correction using spherical harmonics,
 implemented in SCALE3 ABSPACK scaling algorithm.
;
_exptl_crystal_colour 'clear yellowish yellow'
_exptl_crystal_colour_lustre clear
_exptl_crystal_colour_modifier yellowish
_exptl_crystal_colour_primary yellow
_exptl_crystal_density_diffrn 2.385
_exptl_crystal_description needle
_exptl_crystal_F_000 952
_exptl_crystal_size_max 0.2
_exptl_crystal_size_mid 0.1
_exptl_crystal_size_min 0.1
_refine_diff_density_max 1.119
_refine_diff_density_min -1.175
_refine_diff_density_rms 0.221
_refine_ls_abs_structure_details
;
 Refined as an inversion twin.
;
_refine_ls_abs_structure_Flack 0.00(16)
_refine_ls_extinction_method none
_refine_ls_goodness_of_fit_ref 1.054
_refine_ls_hydrogen_treatment constr
_refine_ls_matrix_type full
_refine_ls_number_parameters 132
_refine_ls_number_reflns 1616
_refine_ls_number_restraints 102
_refine_ls_restrained_S_all 1.049
_refine_ls_R_factor_all 0.0761
_refine_ls_R_factor_gt 0.0616
_refine_ls_shift/su_max 0.000
_refine_ls_shift/su_mean 0.000
_refine_ls_structure_factor_coef Fsqd
_refine_ls_weighting_details 'w=1/[\s^2^(Fo^2^)+(0.1071P)^2^+2.9772P] where P=(Fo^2^+2Fc^2^)/3'
_refine_ls_weighting_scheme calc
_refine_ls_wR_factor_gt 0.1592
_refine_ls_wR_factor_ref 0.1806
_reflns_Friedel_coverage 0.906
_reflns_Friedel_fraction_full 0.976
_reflns_Friedel_fraction_max 0.976
_reflns_number_gt 1271
_reflns_number_total 1616
_reflns_threshold_expression 'I > 2\s(I)'
_cod_data_source_file d4sc04185b4.cif
_cod_data_source_block 1
_cod_depositor_comments 'Adding full bibliography for 1572408.cif.'
_cod_database_code 1572408
_shelx_shelxl_version_number 2014/7
_shelx_space_group_comment
;
The symmetry employed for this shelxl refinement is uniquely defined
by the following loop, which should always be used as a source of
symmetry information in preference to the above space-group names.
They are only intended as comments.
;
_shelx_estimated_absorpt_t_max 0.278
_shelx_estimated_absorpt_t_min 0.130
_reflns_odcompleteness_completeness 99.93
_reflns_odcompleteness_iscentric 1
_reflns_odcompleteness_theta 62.30
_olex2_refinement_description
;
1. Twinned data refinement
 Scales: 1.00(16)
 0.00(16)
2. Fixed Uiso
 At 1.2 times of:
  All C(H,H) groups
 At 1.5 times of:
  All C(H,H,H) groups
3. Restrained distances
 C7-C5
 1.52 with sigma of 0.01
 N1-C5
 2.51 with sigma of 0.01
 N1-C2 \\sim N1-C1 \\sim N1-C3
 with sigma of 0.01
 N1-C7 \\sim N1-C3 \\sim N1-C1 \\sim N1-C2
 with sigma of 0.01
 N1-C3 \\sim N1-C2 \\sim N1-C1 \\sim N1-C7
 with sigma of 0.01
 C3-C2 \\sim C3-C1 \\sim C3-C7 \\sim C2-C1 \\sim C2-C7
 with sigma of 0.02
 Cl-C7 \\sim Cl-C7A
 with sigma of 0.04
 C5-C7 \\sim C5A-C7A
 with sigma of 0.02
 Cl-C5 \\sim Cl-C5A
 with sigma of 0.02
 N1-C7 \\sim N1-C7A
 with sigma of 0.02
 N1-C5 \\sim N1-C5A
 with sigma of 0.04
4. Uiso/Uaniso restraints and constraints
C7 \\sim Cl \\sim C5 \\sim N1 \\sim C3 \\sim C2 \\sim C1: within 2A with sigma
of 0.01 and sigma for terminal atoms of 0.02 within 2A
C5 \\sim Cl \\sim C5A \\sim C7 \\sim C7A \\sim N1 \\sim C3 \\sim C2 \\sim C1:
within 2A with sigma of 0.01 and sigma for terminal atoms of 0.02 within 2A
5. Others
 Sof(C7A)=Sof(H7AA)=Sof(H7AB)=Sof(C5A)=Sof(H5AA)=Sof(H5AB)=1-FVAR(1)
 Sof(C5)=Sof(H5A)=Sof(H5B)=Sof(C7)=Sof(H7A)=Sof(H7B)=FVAR(1)
6.a Secondary CH2 refined with riding coordinates:
 C5(H5A,H5B), C7(H7A,H7B), C7A(H7AA,H7AB), C5A(H5AA,H5AB)
6.b Idealised Me refined as rotating group:
 C3(H3A,H3B,H3C), C2(H2A,H2B,H2C), C1(H1A,H1B,H1C)
;
_olex2_date_sample_data_collection 2020-12-09
_olex2_submission_special_instructions 'No special instructions were received'
_oxdiff_exptl_absorpt_empirical_details
;
Empirical correction (ABSPACK) includes:
- Absorption correction using spherical harmonics
- Frame scaling
- Detector area scaling
;
_oxdiff_exptl_absorpt_empirical_full_max 1.800
_oxdiff_exptl_absorpt_empirical_full_min 0.539

loop_
_space_group_symop_operation_xyz
'x, y, z'
'-x, -y, z+1/2'
'-x+1/2, y, z+1/2'
'x+1/2, -y, z'

loop_
_atom_site_label
_atom_site_type_symbol
_atom_site_fract_x
_atom_site_fract_y
_atom_site_fract_z
_atom_site_U_iso_or_equiv
_atom_site_adp_type
_atom_site_occupancy
_atom_site_site_symmetry_order
_atom_site_calc_flag
_atom_site_refinement_flags_posn
_atom_site_refinement_flags_adp
_atom_site_refinement_flags_occupancy
_atom_site_disorder_assembly
_atom_site_disorder_group
Cl Cl 0.9258(5) 0.7921(9) -0.4940(7) 0.089(2) Uani 1 1 d D U . . .
N1 N 1.0728(9) 1.2081(18) -0.6014(11) 0.059(3) Uani 1 1 d D U . . .
C5 C 1.016(3) 0.900(2) -0.576(4) 0.081(4) Uani 0.53(3) 1 d D U P A 1
H5A H 1.0798 0.8707 -0.5542 0.097 Uiso 0.53(3) 1 calc R U P A 1
H5B H 1.0082 0.8643 -0.6461 0.097 Uiso 0.53(3) 1 calc R U P A 1
C3 C 1.0717(15) 1.199(3) -0.7119(14) 0.073(6) Uani 1 1 d D U . . .
H3A H 1.0077 1.1812 -0.7349 0.109 Uiso 1 1 calc R U . . .
H3B H 1.1109 1.1039 -0.7340 0.109 Uiso 1 1 calc R U . . .
H3C H 1.0958 1.3062 -0.7394 0.109 Uiso 1 1 calc R U . . .
C2 C 1.0370(15) 1.383(3) -0.5737(17) 0.086(7) Uani 1 1 d D U . . .
H2A H 1.0783 1.4701 -0.6012 0.130 Uiso 1 1 calc R U . . .
H2B H 1.0351 1.3932 -0.5014 0.130 Uiso 1 1 calc R U . . .
H2C H 0.9741 1.3977 -0.6006 0.130 Uiso 1 1 calc R U . . .
C1 C 1.1732(15) 1.204(4) -0.5700(19) 0.089(7) Uani 1 1 d D U . . .
H1A H 1.1934 1.0854 -0.5621 0.134 Uiso 1 1 calc R U . . .
H1B H 1.1802 1.2647 -0.5069 0.134 Uiso 1 1 calc R U . . .
H1C H 1.2116 1.2600 -0.6206 0.134 Uiso 1 1 calc R U . . .
Br2 Br 0.7497(2) 1.3062(3) -0.5259(2) 0.0714(8) Uani 1 1 d . . . . .
Br3 Br 0.68622(16) 1.0399(3) -0.2988(2) 0.0772(7) Uani 1 1 d . . . . .
Br1 Br 0.90654(14) 1.3087(3) -0.2993(3) 0.0767(7) Uani 1 1 d . . . . .
Br4 Br 0.66795(15) 1.5309(3) -0.2882(2) 0.0722(7) Uani 1 1 d . . . . .
Ga1 Ga 0.75131(12) 1.2978(2) -0.3520(2) 0.0373(5) Uani 1 1 d . . . . .
C7 C 0.997(2) 1.091(3) -0.564(3) 0.075(4) Uani 0.53(3) 1 d D U P A 1
H7A H 0.9390 1.1189 -0.5998 0.090 Uiso 0.53(3) 1 calc R U P A 1
H7B H 0.9870 1.1150 -0.4932 0.090 Uiso 0.53(3) 1 calc R U P A 1
C7A C 1.048(3) 1.027(4) -0.573(4) 0.075(4) Uani 0.47(3) 1 d D U P A 2
H7AA H 1.0786 0.9481 -0.6202 0.090 Uiso 0.47(3) 1 calc R U P A 2
H7AB H 1.0737 1.0032 -0.5064 0.090 Uiso 0.47(3) 1 calc R U P A 2
C5A C 0.946(3) 0.987(6) -0.572(4) 0.079(4) Uani 0.47(3) 1 d D U P A 2
H5AA H 0.9235 0.9673 -0.6400 0.095 Uiso 0.47(3) 1 calc R U P A 2
H5AB H 0.9111 1.0852 -0.5436 0.095 Uiso 0.47(3) 1 calc R U P A 2

loop_
_atom_site_aniso_label
_atom_site_aniso_U_11
_atom_site_aniso_U_22
_atom_site_aniso_U_33
_atom_site_aniso_U_23
_atom_site_aniso_U_13
_atom_site_aniso_U_12
Cl 0.092(4) 0.078(4) 0.096(5) 0.019(4) 0.016(3) -0.020(3)
N1 0.052(6) 0.054(7) 0.070(7) 0.009(7) 0.002(7) -0.007(6)
C5 0.079(8) 0.071(8) 0.091(8) 0.013(8) 0.008(8) -0.011(7)
C3 0.075(12) 0.075(12) 0.068(13) -0.009(11) -0.007(10) -0.003(10)
C2 0.080(13) 0.086(15) 0.093(14) 0.006(12) 0.030(12) 0.027(13)
C1 0.075(14) 0.100(17) 0.092(14) -0.002(13) -0.024(12) 0.000(13)
Br2 0.0737(16) 0.091(2) 0.0496(14) 0.0024(13) -0.0008(11) 0.0062(16)
Br3 0.0801(13) 0.0705(13) 0.0810(16) 0.0101(16) 0.0032(15) -0.0147(11)
Br1 0.0516(10) 0.0974(17) 0.0809(16) -0.0034(18) -0.0120(13) -0.0027(10)
Br4 0.0758(13) 0.0666(13) 0.0741(14) -0.0089(14) 0.0053(14) 0.0225(10)
Ga1 0.0335(9) 0.0431(10) 0.0354(11) 0.0005(10) -0.0011(7) 0.0008(8)
C7 0.071(8) 0.067(8) 0.087(8) 0.014(8) 0.007(8) -0.009(7)
C7A 0.071(8) 0.066(8) 0.088(8) 0.014(8) 0.008(8) -0.008(7)
C5A 0.078(8) 0.069(8) 0.091(8) 0.016(8) 0.008(8) -0.013(7)

loop_
_atom_type_symbol
_atom_type_description
_atom_type_scat_dispersion_real
_atom_type_scat_dispersion_imag
_atom_type_scat_source
C C 0.0181 0.0091 'International Tables Vol C Tables 4.2.6.8 and 6.1.1.4'
H H 0.0000 0.0000 'International Tables Vol C Tables 4.2.6.8 and 6.1.1.4'
Br Br -0.6763 1.2805 'International Tables Vol C Tables 4.2.6.8 and 6.1.1.4'
Cl Cl 0.3639 0.7018 'International Tables Vol C Tables 4.2.6.8 and 6.1.1.4'
Ga Ga -1.2846 0.7763 'International Tables Vol C Tables 4.2.6.8 and 6.1.1.4'
N N 0.0311 0.0180 'International Tables Vol C Tables 4.2.6.8 and 6.1.1.4'

loop_
_geom_angle_atom_site_label_1
_geom_angle_atom_site_label_2
_geom_angle_atom_site_label_3
_geom_angle
_geom_angle_site_symmetry_1
_geom_angle_site_symmetry_3
_geom_angle_publ_flag
C3 N1 C2 106.7(11) . . ?
C3 N1 C1 106.9(11) . . ?
C3 N1 C7 107.1(12) . . ?
C3 N1 C7A 102(3) . . ?
C2 N1 C7A 135(2) . . ?
C1 N1 C2 106.1(10) . . ?
C1 N1 C7 126(2) . . ?
C1 N1 C7A 98(2) . . ?
C7 N1 C2 103.0(10) . . ?
Cl C5 H5A 110.8 . . ?
Cl C5 H5B 110.8 . . ?
H5A C5 H5B 108.9 . . ?
C7 C5 Cl 104.8(18) . . ?
C7 C5 H5A 110.8 . . ?
C7 C5 H5B 110.8 . . ?
N1 C3 H3A 109.5 . . ?
N1 C3 H3B 109.5 . . ?
N1 C3 H3C 109.5 . . ?
H3A C3 H3B 109.5 . . ?
H3A C3 H3C 109.5 . . ?
H3B C3 H3C 109.5 . . ?
N1 C2 H2A 109.5 . . ?
N1 C2 H2B 109.5 . . ?
N1 C2 H2C 109.5 . . ?
H2A C2 H2B 109.5 . . ?
H2A C2 H2C 109.5 . . ?
H2B C2 H2C 109.5 . . ?
N1 C1 H1A 109.5 . . ?
N1 C1 H1B 109.5 . . ?
N1 C1 H1C 109.5 . . ?
H1A C1 H1B 109.5 . . ?
H1A C1 H1C 109.5 . . ?
H1B C1 H1C 109.5 . . ?
Br3 Ga1 Br2 109.11(14) . . ?
Br3 Ga1 Br1 108.58(13) . . ?
Br3 Ga1 Br4 110.81(14) . . ?
Br1 Ga1 Br2 108.19(15) . . ?
Br1 Ga1 Br4 110.23(13) . . ?
Br4 Ga1 Br2 109.87(14) . . ?
N1 C7 C5 116.0(14) . . ?
N1 C7 H7A 108.3 . . ?
N1 C7 H7B 108.3 . . ?
C5 C7 H7A 108.3 . . ?
C5 C7 H7B 108.3 . . ?
H7A C7 H7B 107.4 . . ?
N1 C7A H7AA 108.4 . . ?
N1 C7A H7AB 108.4 . . ?
H7AA C7A H7AB 107.5 . . ?
C5A C7A N1 115(3) . . ?
C5A C7A H7AA 108.4 . . ?
C5A C7A H7AB 108.4 . . ?
Cl C5A H5AA 109.9 . . ?
Cl C5A H5AB 109.9 . . ?
C7A C5A Cl 109(2) . . ?
C7A C5A H5AA 109.9 . . ?
C7A C5A H5AB 109.9 . . ?
H5AA C5A H5AB 108.3 . . ?

loop_
_geom_bond_atom_site_label_1
_geom_bond_atom_site_label_2
_geom_bond_distance
_geom_bond_site_symmetry_2
_geom_bond_publ_flag
Cl C5 1.86(3) . ?
Cl C5A 1.84(3) . ?
N1 C3 1.462(16) . ?
N1 C2 1.476(16) . ?
N1 C1 1.472(16) . ?
N1 C7 1.475(16) . ?
N1 C7A 1.48(2) . ?
C5 H5A 0.9700 . ?
C5 H5B 0.9700 . ?
C5 C7 1.497(11) . ?
C3 H3A 0.9600 . ?
C3 H3B 0.9600 . ?
C3 H3C 0.9600 . ?
C2 H2A 0.9600 . ?
C2 H2B 0.9600 . ?
C2 H2C 0.9600 . ?
C1 H1A 0.9600 . ?
C1 H1B 0.9600 . ?
C1 H1C 0.9600 . ?
Br2 Ga1 2.300(3) . ?
Br3 Ga1 2.290(3) . ?
Br1 Ga1 2.293(3) . ?
Br4 Ga1 2.299(3) . ?
C7 H7A 0.9700 . ?
C7 H7B 0.9700 . ?
C7A H7AA 0.9700 . ?
C7A H7AB 0.9700 . ?
C7A C5A 1.47(2) . ?
C5A H5AA 0.9700 . ?
C5A H5AB 0.9700 . ?

loop_
_geom_torsion_atom_site_label_1
_geom_torsion_atom_site_label_2
_geom_torsion_atom_site_label_3
_geom_torsion_atom_site_label_4
_geom_torsion
_geom_torsion_site_symmetry_1
_geom_torsion_site_symmetry_2
_geom_torsion_site_symmetry_3
_geom_torsion_site_symmetry_4
_geom_torsion_publ_flag
Cl C5 C7 N1 166(3) . . . . ?
N1 C7A C5A Cl -160(4) . . . . ?
C3 N1 C7 C5 71(4) . . . . ?
C3 N1 C7A C5A -84(4) . . . . ?
C2 N1 C7 C5 -177(3) . . . . ?
C2 N1 C7A C5A 45(6) . . . . ?
C1 N1 C7 C5 -56(4) . . . . ?
C1 N1 C7A C5A 167(4) . . . . ?

loop_
_twin_individual_id
_twin_individual_mass_fraction_refined
1 1.00(16)
2 0.00(16)
